data_7014203
loop_
_publ_author_name
'Kar, Sanjib'
'Pradhan, Biswajit'
'Sinha, Rajeev Kumar'
'Kundu, Tapanendu'
'Kodgire, Prashant'
'Rao, K. Krishnamurthy'
'Puranik, Vedavati G.'
'Lahiri, Goutam Kumar'

_publ_section_title
;
 Synthesis, structure, redox, NLO and DNA interaction aspects of
 [((L'-'")2RuII)3(mu3-L)]3+ and [(L')2RuII(NC5H4S-)]+[L3- =
 1,3,5-triazine-2,4,6-trithiolato, L'-'" = arylazopyridine].
;
_journal_issue 11
_journal_name_full 'Dalton transactions (Cambridge, England : 2003)'
_journal_page_first 1752
_journal_page_last 1760
_journal_paper_doi 10.1039/b403332a
_journal_year 2004
_chemical_formula_sum 'C69 H56 Cl3 N21 O13 Ru3 S3'
_chemical_formula_weight 1893.09
_chemical_melting_point 'C69 H54 N21 Ru3 S3 (ClO4)3.H2O.'
_chemical_name_common 'Trinuclear Ru Complex'
_chemical_name_systematic
;
?
;
_space_group_IT_number 14
_symmetry_cell_setting monoclinic
_symmetry_space_group_name_Hall '-P 2yn'
_symmetry_space_group_name_H-M 'P 1 21/n 1'
_atom_sites_solution_hydrogens geom
_atom_sites_solution_primary direct
_atom_sites_solution_secondary difmap
_audit_creation_method SHELXL-97
_cell_angle_alpha 90.00
_cell_angle_beta 90.586(8)
_cell_angle_gamma 90.00
_cell_formula_units_Z 4
_cell_length_a 15.716(8)
_cell_length_b 23.618(12)
_cell_length_c 20.997(11)
_cell_measurement_reflns_used 869
_cell_measurement_temperature 293(2)
_cell_measurement_theta_max 21.77
_cell_measurement_theta_min 2.37
_cell_volume 7793(7)
_computing_cell_refinement 'BRUKER SAINT'
_computing_data_collection 'BRUKER SMART'
_computing_data_reduction 'BRUKER SAINT'
_computing_molecular_graphics 'SHELXTL and PLATON'
_computing_publication_material SHELXTL
_computing_structure_refinement 'SHELXL-97 (Sheldrick, 1997)'
_computing_structure_solution 'SHELXS-97 (Sheldrick, 1990)'
_diffrn_ambient_temperature 293(2)
_diffrn_measured_fraction_theta_full 0.998
_diffrn_measured_fraction_theta_max 0.998
_diffrn_measurement_device ' Bruker Smart APEX'
_diffrn_measurement_device_type ' CCD Area Detector'
_diffrn_measurement_method 'Omega Scan'
_diffrn_radiation_monochromator graphite
_diffrn_radiation_source 'fine-focus sealed tube'
_diffrn_radiation_type MoK\a
_diffrn_radiation_wavelength 0.71073
_diffrn_reflns_av_R_equivalents 0.2493
_diffrn_reflns_av_sigmaI/netI 0.2247
_diffrn_reflns_limit_h_max 18
_diffrn_reflns_limit_h_min -18
_diffrn_reflns_limit_k_max 28
_diffrn_reflns_limit_k_min -28
_diffrn_reflns_limit_l_max 24
_diffrn_reflns_limit_l_min -24
_diffrn_reflns_number 66492
_diffrn_reflns_theta_full 25.00
_diffrn_reflns_theta_max 25.00
_diffrn_reflns_theta_min 1.61
_exptl_absorpt_coefficient_mu 0.832
_exptl_absorpt_correction_T_max 0.9771
_exptl_absorpt_correction_T_min 0.8492
_exptl_absorpt_correction_type multi-scan
_exptl_absorpt_process_details 'Bruker SADABS'
_exptl_crystal_colour 'Dark Brown'
_exptl_crystal_density_diffrn 1.614
_exptl_crystal_density_method 'not measured'
_exptl_crystal_description 'thin plate'
_exptl_crystal_F_000 3808
_exptl_crystal_size_max 0.20
_exptl_crystal_size_mid 0.14
_exptl_crystal_size_min 0.03
_refine_diff_density_max 1.428
_refine_diff_density_min -0.688
_refine_diff_density_rms 0.129
_refine_ls_extinction_method none
_refine_ls_goodness_of_fit_ref 0.931
_refine_ls_hydrogen_treatment mixed
_refine_ls_matrix_type fullcycle
_refine_ls_number_parameters 1018
_refine_ls_number_reflns 13698
_refine_ls_number_restraints 73
_refine_ls_restrained_S_all 0.932
_refine_ls_R_factor_all 0.2002
_refine_ls_R_factor_gt 0.0723
_refine_ls_shift/su_max 0.054
_refine_ls_shift/su_mean 0.006
_refine_ls_structure_factor_coef Fsqd
_refine_ls_weighting_details 'calc w=1/[\s^2^(Fo^2^)+(0.0709P)^2^+0.0000P] where P=(Fo^2^+2Fc^2^)/3'
_refine_ls_weighting_scheme calc
_refine_ls_wR_factor_gt 0.1388
_refine_ls_wR_factor_ref 0.1846
_reflns_number_gt 5665
_reflns_number_total 13698
_reflns_threshold_expression >2sigma(I)
_cod_data_source_file b403332a.txt
_cod_data_source_block compound_1
_cod_depositor_comments
;
The following automatic conversions were performed:
'_symmetry_cell_setting' value 'Monoclinic' changed to 'monoclinic'
according to '/home/saulius/struct/CIF-dictionaries/cif_core.dic'
dictionary named 'cif_core.dic' version 2.4.1 from
2010-06-29.

'_exptl_absorpt_correction_type' value 'multiscan' changed to
'multi-scan' according to
'/home/saulius/struct/CIF-dictionaries/cif_core.dic' dictionary named
'cif_core.dic' version 2.4.1 from 2010-06-29.

Automatic conversion script
Id: cif_fix_enum 1527 2010-12-29 10:47:43Z saulius 
;
_cod_original_sg_symbol_H-M P21/n
_cod_database_code 7014203

loop_
_symmetry_equiv_pos_as_xyz
'x, y, z'
'-x+1/2, y+1/2, -z+1/2'
'-x, -y, -z'
'x-1/2, -y-1/2, z-1/2'

loop_
_atom_site_label
_atom_site_type_symbol
_atom_site_fract_x
_atom_site_fract_y
_atom_site_fract_z
_atom_site_U_iso_or_equiv
_atom_site_adp_type
_atom_site_occupancy
_atom_site_symmetry_multiplicity
_atom_site_calc_flag
_atom_site_refinement_flags
_atom_site_disorder_assembly
_atom_site_disorder_group
Ru1 Ru 0.70037(5) 0.58527(3) 0.85433(4) 0.0409(2) Uani 1 1 d . . .
S1 S 0.82136(18) 0.54550(11) 0.79874(13) 0.0507(8) Uani 1 1 d . . .
N1 N 0.6563(5) 0.6044(4) 0.7663(4) 0.049(2) Uani 1 1 d . . .
N2 N 0.7159(6) 0.6926(4) 0.7913(5) 0.056(3) Uani 1 1 d . . .
N3 N 0.7286(5) 0.6672(3) 0.8449(4) 0.046(2) Uani 1 1 d . . .
N4 N 0.7495(6) 0.5756(3) 0.9413(4) 0.047(2) Uani 1 1 d . . .
N5 N 0.6086(6) 0.5832(3) 0.9713(5) 0.049(2) Uani 1 1 d . . .
N6 N 0.5971(6) 0.5927(3) 0.9113(4) 0.039(2) Uani 1 1 d . . .
C1 C 0.6189(8) 0.5721(5) 0.7203(6) 0.069(4) Uani 1 1 d . . .
H1 H 0.6038 0.5352 0.7309 0.083 Uiso 1 1 calc R . .
C2 C 0.6018(9) 0.5899(6) 0.6598(6) 0.082(4) Uani 1 1 d . . .
H2 H 0.5773 0.5658 0.6299 0.099 Uiso 1 1 calc R . .
C3 C 0.6224(9) 0.6457(7) 0.6443(6) 0.085(4) Uani 1 1 d . . .
H3 H 0.6095 0.6598 0.6040 0.102 Uiso 1 1 calc R . .
C4 C 0.6618(7) 0.6796(5) 0.6887(6) 0.064(3) Uani 1 1 d . . .
H4 H 0.6774 0.7164 0.6784 0.076 Uiso 1 1 calc R . .
C5 C 0.6776(7) 0.6589(5) 0.7473(5) 0.052(3) Uani 1 1 d . . .
C6 C 0.7759(7) 0.6984(4) 0.8905(5) 0.051(3) Uani 1 1 d . . .
C7 C 0.8527(9) 0.7217(6) 0.8747(6) 0.085(4) Uani 1 1 d . . .
H7 H 0.8727 0.7182 0.8333 0.102 Uiso 1 1 calc R . .
C8 C 0.9001(11) 0.7502(7) 0.9195(8) 0.122(6) Uani 1 1 d . . .
H8 H 0.9528 0.7650 0.9085 0.147 Uiso 1 1 calc R . .
C9 C 0.8714(11) 0.7571(6) 0.9793(7) 0.099(5) Uani 1 1 d . . .
H9 H 0.9048 0.7761 1.0091 0.119 Uiso 1 1 calc R . .
C10 C 0.7950(11) 0.7367(5) 0.9961(6) 0.086(5) Uani 1 1 d . . .
H10 H 0.7742 0.7432 1.0368 0.103 Uiso 1 1 calc R . .
C11 C 0.7479(8) 0.7061(4) 0.9525(6) 0.064(4) Uani 1 1 d . . .
H11 H 0.6963 0.6903 0.9647 0.076 Uiso 1 1 calc R . .
C12 C 0.8308(9) 0.5723(4) 0.9606(6) 0.062(3) Uani 1 1 d . . .
H12 H 0.8726 0.5703 0.9296 0.074 Uiso 1 1 calc R . .
C13 C 0.8564(9) 0.5717(5) 1.0245(8) 0.080(4) Uani 1 1 d . . .
H13 H 0.9139 0.5706 1.0353 0.095 Uiso 1 1 calc R . .
C14 C 0.7955(10) 0.5726(5) 1.0713(6) 0.078(4) Uani 1 1 d . . .
H14 H 0.8109 0.5723 1.1142 0.094 Uiso 1 1 calc R . .
C15 C 0.7117(9) 0.5740(5) 1.0529(6) 0.069(4) Uani 1 1 d . . .
H15 H 0.6692 0.5736 1.0834 0.083 Uiso 1 1 calc R . .
C16 C 0.6909(8) 0.5761(4) 0.9895(6) 0.045(3) Uani 1 1 d . . .
C17 C 0.5104(7) 0.5988(4) 0.8932(5) 0.045(3) Uani 1 1 d . . .
C18 C 0.4877(8) 0.6302(5) 0.8410(5) 0.064(3) Uani 1 1 d . . .
H18 H 0.5297 0.6481 0.8175 0.076 Uiso 1 1 calc R . .
C19 C 0.4039(10) 0.6357(6) 0.8228(6) 0.081(4) Uani 1 1 d . . .
H19 H 0.3904 0.6568 0.7866 0.098 Uiso 1 1 calc R . .
C20 C 0.3409(9) 0.6113(6) 0.8558(7) 0.082(4) Uani 1 1 d . . .
H20 H 0.2845 0.6153 0.8428 0.099 Uiso 1 1 calc R . .
C21 C 0.3613(9) 0.5803(5) 0.9094(7) 0.074(4) Uani 1 1 d . . .
H21 H 0.3182 0.5631 0.9325 0.088 Uiso 1 1 calc R . .
C22 C 0.4440(8) 0.5742(4) 0.9293(5) 0.058(3) Uani 1 1 d . . .
H22 H 0.4567 0.5541 0.9663 0.070 Uiso 1 1 calc R . .
Ru2 Ru 0.85582(5) 0.39623(3) 0.71392(4) 0.0411(2) Uani 1 1 d . . .
S2 S 0.74212(18) 0.33371(10) 0.74886(12) 0.0473(7) Uani 1 1 d . . .
N7 N 0.9326(5) 0.3548(4) 0.7769(4) 0.053(2) Uani 1 1 d . . .
N8 N 0.9780(6) 0.3098(4) 0.6822(5) 0.058(3) Uani 1 1 d . . .
N9 N 0.9257(6) 0.3452(4) 0.6604(4) 0.048(2) Uani 1 1 d . . .
N10 N 0.7843(6) 0.4334(4) 0.6438(4) 0.046(2) Uani 1 1 d . . .
N11 N 0.9045(7) 0.4914(4) 0.6355(4) 0.056(3) Uani 1 1 d . . .
N12 N 0.9292(6) 0.4626(3) 0.6845(4) 0.045(2) Uani 1 1 d . . .
C23 C 0.9372(8) 0.3580(5) 0.8400(6) 0.066(3) Uani 1 1 d . . .
H23 H 0.9065 0.3866 0.8598 0.079 Uiso 1 1 calc R . .
C24 C 0.9843(9) 0.3222(6) 0.8783(6) 0.086(4) Uani 1 1 d . . .
H24 H 0.9858 0.3264 0.9223 0.103 Uiso 1 1 calc R . .
C25 C 1.0286(9) 0.2803(7) 0.8487(7) 0.094(5) Uani 1 1 d . . .
H25 H 1.0613 0.2557 0.8732 0.113 Uiso 1 1 calc R . .
C26 C 1.0264(8) 0.2733(5) 0.7836(7) 0.077(4) Uani 1 1 d . . .
H26 H 1.0561 0.2444 0.7636 0.093 Uiso 1 1 calc R . .
C27 C 0.9769(7) 0.3124(5) 0.7495(6) 0.055(3) Uani 1 1 d . . .
C28 C 0.9286(8) 0.3504(4) 0.5923(6) 0.048(3) Uani 1 1 d . . .
C29 C 0.8569(9) 0.3442(5) 0.5572(6) 0.067(4) Uani 1 1 d . . .
H29 H 0.8065 0.3345 0.5773 0.081 Uiso 1 1 calc R . .
C30 C 0.8570(11) 0.3520(5) 0.4914(7) 0.091(5) Uani 1 1 d . . .
H30 H 0.8082 0.3466 0.4667 0.109 Uiso 1 1 calc R . .
C31 C 0.9351(15) 0.3684(6) 0.4639(7) 0.103(6) Uani 1 1 d . . .
H31 H 0.9382 0.3748 0.4203 0.124 Uiso 1 1 calc R . .
C32 C 1.0034(13) 0.3744(6) 0.5001(8) 0.103(6) Uani 1 1 d . . .
H32 H 1.0540 0.3856 0.4813 0.124 Uiso 1 1 calc R . .
C33 C 1.0024(9) 0.3651(4) 0.5631(6) 0.069(4) Uani 1 1 d . . .
H33 H 1.0523 0.3687 0.5869 0.083 Uiso 1 1 calc R . .
C34 C 0.7079(9) 0.4214(5) 0.6215(6) 0.068(4) Uani 1 1 d . . .
H34 H 0.6776 0.3935 0.6428 0.081 Uiso 1 1 calc R . .
C35 C 0.6691(9) 0.4455(6) 0.5709(7) 0.083(4) Uani 1 1 d . . .
H35 H 0.6157 0.4337 0.5569 0.100 Uiso 1 1 calc R . .
C36 C 0.7128(11) 0.4893(7) 0.5403(7) 0.098(5) Uani 1 1 d . . .
H36 H 0.6889 0.5076 0.5052 0.118 Uiso 1 1 calc R . .
C37 C 0.7894(10) 0.5040(5) 0.5625(6) 0.081(4) Uani 1 1 d . . .
H37 H 0.8191 0.5334 0.5435 0.097 Uiso 1 1 calc R . .
C38 C 0.8244(8) 0.4757(5) 0.6134(6) 0.055(3) Uani 1 1 d . . .
C39 C 1.0130(8) 0.4779(4) 0.7071(6) 0.051(3) Uani 1 1 d . . .
C40 C 1.0253(9) 0.4818(5) 0.7709(7) 0.068(4) Uani 1 1 d . . .
H40 H 0.9826 0.4715 0.7990 0.082 Uiso 1 1 calc R . .
C41 C 1.1038(12) 0.5018(6) 0.7936(8) 0.093(5) Uani 1 1 d . . .
H41 H 1.1130 0.5065 0.8371 0.111 Uiso 1 1 calc R . .
C42 C 1.1664(12) 0.5143(7) 0.7521(12) 0.118(7) Uani 1 1 d . . .
H42 H 1.2193 0.5262 0.7671 0.142 Uiso 1 1 calc R . .
C43 C 1.1516(11) 0.5092(7) 0.6879(11) 0.114(6) Uani 1 1 d . . .
H43 H 1.1942 0.5187 0.6594 0.137 Uiso 1 1 calc R . .
C44 C 1.0758(9) 0.4905(5) 0.6656(7) 0.080(4) Uani 1 1 d . . .
H44 H 1.0666 0.4863 0.6220 0.096 Uiso 1 1 calc R . .
Ru3 Ru 0.52910(5) 0.36428(3) 0.83877(4) 0.0405(2) Uani 1 1 d . . .
S3 S 0.54408(17) 0.45467(11) 0.89346(13) 0.0512(8) Uani 1 1 d . . .
N13 N 0.5617(5) 0.3261(3) 0.9216(4) 0.038(2) Uani 1 1 d . . .
N14 N 0.4176(6) 0.3018(3) 0.9204(5) 0.050(2) Uani 1 1 d . . .
N15 N 0.4187(5) 0.3298(3) 0.8670(4) 0.046(2) Uani 1 1 d . . .
N16 N 0.4909(5) 0.4016(4) 0.7558(4) 0.055(2) Uani 1 1 d . . .
N17 N 0.5089(5) 0.3101(4) 0.7158(4) 0.049(2) Uani 1 1 d . . .
N18 N 0.5313(5) 0.3008(3) 0.7734(4) 0.041(2) Uani 1 1 d . . .
C45 C 0.6352(7) 0.3239(4) 0.9517(5) 0.047(3) Uani 1 1 d . . .
H45 H 0.6817 0.3412 0.9327 0.056 Uiso 1 1 calc R . .
C46 C 0.6485(8) 0.2973(5) 1.0101(6) 0.065(3) Uani 1 1 d . . .
H46 H 0.7024 0.2966 1.0288 0.079 Uiso 1 1 calc R . .
C47 C 0.5801(9) 0.2721(5) 1.0399(6) 0.063(3) Uani 1 1 d . . .
H47 H 0.5867 0.2539 1.0789 0.075 Uiso 1 1 calc R . .
C48 C 0.5038(8) 0.2748(4) 1.0103(5) 0.055(3) Uani 1 1 d . . .
H48 H 0.4568 0.2583 1.0295 0.066 Uiso 1 1 calc R . .
C49 C 0.4935(7) 0.3019(4) 0.9509(5) 0.040(3) Uani 1 1 d . . .
C50 C 0.3464(7) 0.3225(5) 0.8265(5) 0.050(3) Uani 1 1 d . . .
C51 C 0.3166(8) 0.2670(6) 0.8190(6) 0.073(4) Uani 1 1 d . . .
H51 H 0.3382 0.2371 0.8430 0.087 Uiso 1 1 calc R . .
C52 C 0.2519(10) 0.2591(8) 0.7727(8) 0.104(5) Uani 1 1 d . . .
H52 H 0.2281 0.2233 0.7679 0.125 Uiso 1 1 calc R . .
C53 C 0.2233(10) 0.3016(10) 0.7350(8) 0.116(6) Uani 1 1 d . . .
H53 H 0.1861 0.2937 0.7014 0.139 Uiso 1 1 calc R . .
C54 C 0.3133(8) 0.3670(6) 0.7922(6) 0.067(3) Uani 1 1 d . . .
H54 H 0.3336 0.4035 0.7995 0.080 Uiso 1 1 calc R . .
C55 C 0.4656(7) 0.4557(5) 0.7449(6) 0.065(3) Uani 1 1 d . . .
H55 H 0.4661 0.4814 0.7784 0.078 Uiso 1 1 calc R . .
C56 C 0.4394(9) 0.4735(6) 0.6856(8) 0.093(5) Uani 1 1 d . . .
H56 H 0.4230 0.5111 0.6803 0.112 Uiso 1 1 calc R . .
C57 C 0.4363(10) 0.4387(8) 0.6347(8) 0.104(5) Uani 1 1 d . . .
H57 H 0.4183 0.4514 0.5949 0.124 Uiso 1 1 calc R . .
C58 C 0.4606(9) 0.3844(7) 0.6445(6) 0.093(5) Uani 1 1 d . . .
H58 H 0.4591 0.3585 0.6112 0.112 Uiso 1 1 calc R . .
C59 C 0.4880(7) 0.3674(6) 0.7051(6) 0.059(3) Uani 1 1 d . . .
C60 C 0.5435(7) 0.2410(4) 0.7868(5) 0.042(3) Uani 1 1 d . . .
C61 C 0.4916(8) 0.2030(5) 0.7560(5) 0.066(3) Uani 1 1 d . . .
H61 H 0.4509 0.2151 0.7266 0.079 Uiso 1 1 calc R . .
C62 C 0.5017(10) 0.1455(6) 0.7702(7) 0.083(4) Uani 1 1 d . . .
H62 H 0.4671 0.1182 0.7512 0.100 Uiso 1 1 calc R . .
C63 C 0.5643(11) 0.1304(5) 0.8133(7) 0.084(5) Uani 1 1 d . . .
H63 H 0.5718 0.0922 0.8224 0.101 Uiso 1 1 calc R . .
C64 C 0.6170(8) 0.1694(5) 0.8440(6) 0.069(4) Uani 1 1 d . . .
H64 H 0.6591 0.1576 0.8726 0.083 Uiso 1 1 calc R . .
C88 C 0.2496(9) 0.3580(7) 0.7465(7) 0.086(4) Uani 1 1 d . . .
H88 H 0.2253 0.3880 0.7243 0.103 Uiso 1 1 calc R . .
C65 C 0.6049(7) 0.2260(4) 0.8307(5) 0.050(3) Uani 1 1 d . . .
H65 H 0.6377 0.2535 0.8510 0.060 Uiso 1 1 calc R . .
N19 N 0.7767(5) 0.4348(3) 0.7816(3) 0.041(2) Uani 1 1 d D . .
C67 C 0.7168(6) 0.3945(4) 0.7891(4) 0.037(2) Uani 1 1 d D . .
N20 N 0.6471(5) 0.4023(3) 0.8237(3) 0.038(2) Uani 1 1 d D . .
C68 C 0.6343(6) 0.4540(3) 0.8513(4) 0.040(3) Uani 1 1 d D . .
C66 C 0.7607(6) 0.4865(3) 0.8065(4) 0.038(3) Uani 1 1 d D . .
N21 N 0.6901(5) 0.4964(3) 0.8420(3) 0.037(2) Uani 1 1 d D . .
Cl1 Cl 0.3537(3) 0.08477(17) 0.4936(2) 0.0941(12) Uani 1 1 d D . .
O1 O 0.4281(6) 0.0633(5) 0.4676(6) 0.180(6) Uani 1 1 d D . .
O2 O 0.3550(8) 0.1443(4) 0.4938(6) 0.186(6) Uani 1 1 d D . .
O3 O 0.3440(7) 0.0659(5) 0.5564(4) 0.141(4) Uani 1 1 d D . .
O4 O 0.2838(7) 0.0679(5) 0.4553(5) 0.163(5) Uani 1 1 d D . .
Cl2 Cl 0.2354(4) 0.8541(3) 0.9645(2) 0.1349(19) Uani 1 1 d D . .
O5 O 0.2817(9) 0.8451(6) 1.0180(5) 0.222(8) Uani 1 1 d D . .
O6 O 0.1533(8) 0.8647(8) 0.9815(6) 0.264(11) Uani 1 1 d D . .
O7 O 0.2395(11) 0.8112(5) 0.9224(5) 0.235(9) Uani 1 1 d D . .
O8 O 0.2646(13) 0.9024(6) 0.9330(8) 0.311(13) Uani 1 1 d D . .
Cl3 Cl 0.1501(4) 0.12265(18) 0.8719(3) 0.1088(15) Uani 1 1 d D . .
O9 O 0.0971(12) 0.1274(9) 0.8280(8) 0.277(12) Uani 1 1 d D . .
O10 O 0.1367(19) 0.0885(11) 0.9126(8) 0.40(2) Uani 1 1 d D . .
O11 O 0.203(2) 0.1000(14) 0.841(2) 0.68(4) Uani 1 1 d D . .
O12 O 0.1864(16) 0.1661(7) 0.8905(10) 0.329(14) Uani 1 1 d D . .
O13 O 0.1451(13) 0.7045(10) 0.8741(9) 0.141(9) Uani 0.50 1 d P . .
O14 O 0.9965(18) 0.0679(15) 0.9829(11) 0.219(15) Uani 0.50 1 d P . .

loop_
_atom_site_aniso_label
_atom_site_aniso_U_11
_atom_site_aniso_U_22
_atom_site_aniso_U_33
_atom_site_aniso_U_23
_atom_site_aniso_U_13
_atom_site_aniso_U_12
Ru1 0.0540(6) 0.0153(4) 0.0537(5) -0.0025(4) 0.0178(4) -0.0007(4)
S1 0.0581(19) 0.0240(16) 0.0707(19) -0.0064(13) 0.0268(15) -0.0041(14)
N1 0.050(6) 0.024(5) 0.072(6) -0.006(5) 0.018(5) 0.002(5)
N2 0.082(7) 0.027(6) 0.057(7) 0.002(5) 0.015(5) -0.002(5)
N3 0.071(7) 0.007(5) 0.060(6) -0.006(4) 0.005(5) -0.004(4)
N4 0.045(6) 0.009(5) 0.086(7) -0.007(4) -0.001(6) 0.000(4)
N5 0.061(7) 0.015(5) 0.070(7) -0.002(4) 0.008(6) 0.013(4)
N6 0.065(7) 0.006(4) 0.048(6) 0.004(4) 0.006(5) -0.004(4)
C1 0.100(11) 0.031(8) 0.076(10) -0.011(7) 0.011(8) -0.002(7)
C2 0.115(12) 0.077(12) 0.054(9) -0.007(8) -0.009(8) -0.003(9)
C3 0.094(11) 0.101(13) 0.060(9) 0.037(9) -0.001(8) -0.006(10)
C4 0.072(9) 0.050(9) 0.068(9) -0.005(7) -0.006(7) -0.005(7)
C5 0.067(9) 0.055(9) 0.035(7) 0.004(6) 0.019(6) 0.014(7)
C6 0.071(9) 0.016(6) 0.064(8) 0.007(5) 0.015(7) -0.010(6)
C7 0.110(12) 0.071(10) 0.075(10) 0.001(8) 0.022(9) -0.037(9)
C8 0.150(16) 0.138(16) 0.080(12) -0.002(11) 0.027(12) -0.084(13)
C9 0.131(15) 0.077(11) 0.089(12) 0.008(9) 0.002(10) -0.057(10)
C10 0.150(15) 0.046(9) 0.062(9) -0.022(7) 0.012(10) -0.010(9)
C11 0.091(10) 0.018(7) 0.082(9) -0.007(6) 0.038(8) -0.007(6)
C12 0.081(11) 0.034(8) 0.069(9) -0.009(6) -0.003(8) 0.011(7)
C13 0.069(10) 0.059(10) 0.110(12) -0.008(8) -0.022(10) 0.004(7)
C14 0.085(11) 0.083(11) 0.067(9) -0.004(7) 0.005(9) 0.034(9)
C15 0.082(11) 0.062(9) 0.065(10) 0.000(7) 0.014(8) 0.027(8)
C16 0.058(9) 0.019(6) 0.058(8) 0.000(5) 0.012(7) 0.005(5)
C17 0.050(8) 0.020(6) 0.065(8) -0.007(5) 0.011(6) 0.004(5)
C18 0.058(9) 0.064(9) 0.068(9) 0.011(7) 0.016(7) -0.001(7)
C19 0.070(11) 0.087(11) 0.087(10) 0.004(8) 0.001(9) 0.005(9)
C20 0.058(10) 0.079(11) 0.110(12) -0.011(9) -0.005(9) 0.003(8)
C21 0.051(9) 0.057(9) 0.113(12) -0.004(8) 0.026(8) 0.006(7)
C22 0.074(10) 0.030(7) 0.071(8) -0.011(6) 0.019(7) 0.010(6)
Ru2 0.0493(6) 0.0208(5) 0.0536(5) -0.0045(4) 0.0188(4) 0.0017(4)
S2 0.0580(19) 0.0190(15) 0.0653(18) -0.0083(12) 0.0208(15) -0.0001(13)
N7 0.066(7) 0.041(6) 0.051(6) -0.006(5) 0.018(5) -0.003(5)
N8 0.063(7) 0.025(6) 0.088(8) -0.005(5) 0.027(6) 0.023(5)
N9 0.054(6) 0.034(6) 0.059(6) -0.021(4) 0.033(5) 0.002(5)
N10 0.046(6) 0.036(6) 0.057(6) -0.011(4) 0.012(5) -0.006(5)
N11 0.087(8) 0.025(6) 0.055(6) 0.008(5) 0.009(6) -0.007(5)
N12 0.056(7) 0.020(5) 0.059(6) -0.015(4) 0.014(5) -0.015(5)
C23 0.075(9) 0.045(8) 0.078(10) 0.000(7) 0.010(8) 0.015(7)
C24 0.113(13) 0.069(11) 0.076(10) 0.000(8) 0.003(9) 0.035(9)
C25 0.091(11) 0.101(13) 0.090(12) 0.027(9) -0.010(9) 0.025(10)
C26 0.089(11) 0.062(10) 0.082(10) 0.008(8) 0.033(8) 0.027(8)
C27 0.069(9) 0.028(7) 0.068(9) -0.002(6) 0.020(7) 0.008(6)
C28 0.070(9) 0.023(7) 0.053(8) -0.012(5) 0.019(8) 0.006(6)
C29 0.085(11) 0.054(9) 0.063(9) -0.020(7) 0.013(8) 0.021(7)
C30 0.137(15) 0.052(10) 0.083(12) -0.010(8) -0.005(11) 0.029(9)
C31 0.19(2) 0.063(11) 0.058(11) -0.007(8) 0.043(13) -0.001(12)
C32 0.148(18) 0.079(12) 0.083(13) -0.008(10) 0.030(12) -0.026(11)
C33 0.111(12) 0.042(8) 0.055(9) -0.014(6) 0.036(8) -0.005(7)
C34 0.080(11) 0.056(9) 0.068(9) 0.004(7) 0.014(8) -0.005(8)
C35 0.088(11) 0.069(11) 0.093(11) 0.004(8) -0.027(9) -0.006(9)
C36 0.107(14) 0.099(14) 0.088(11) 0.022(9) -0.040(10) -0.005(11)
C37 0.107(13) 0.060(10) 0.075(10) 0.019(8) -0.025(9) -0.013(9)
C38 0.066(9) 0.039(8) 0.062(9) -0.002(6) -0.008(7) -0.008(7)
C39 0.066(9) 0.011(6) 0.077(9) -0.008(6) 0.010(8) 0.000(6)
C40 0.076(11) 0.035(8) 0.093(11) 0.001(7) -0.014(9) 0.000(7)
C41 0.096(13) 0.042(10) 0.139(15) -0.003(9) -0.038(12) 0.006(9)
C42 0.084(14) 0.056(11) 0.21(2) 0.019(14) -0.034(17) -0.019(9)
C43 0.073(14) 0.075(13) 0.19(2) 0.026(13) 0.013(14) -0.023(10)
C44 0.074(11) 0.043(9) 0.123(12) -0.001(8) 0.027(10) -0.012(7)
Ru3 0.0492(6) 0.0152(5) 0.0573(6) 0.0007(4) 0.0149(4) -0.0020(4)
S3 0.0569(19) 0.0198(15) 0.078(2) -0.0058(13) 0.0327(15) -0.0028(13)
N13 0.039(6) 0.012(5) 0.061(6) -0.004(4) 0.010(5) 0.004(4)
N14 0.056(7) 0.026(6) 0.067(7) -0.004(5) 0.022(5) -0.006(5)
N15 0.044(6) 0.030(5) 0.063(6) 0.000(5) 0.027(5) -0.002(4)
N16 0.057(6) 0.031(6) 0.076(7) 0.001(5) -0.002(5) 0.004(5)
N17 0.064(7) 0.035(6) 0.048(6) 0.002(5) 0.002(5) 0.000(5)
N18 0.050(6) 0.026(5) 0.048(6) -0.006(4) 0.011(5) -0.004(4)
C45 0.055(8) 0.021(6) 0.064(8) -0.003(5) 0.016(6) 0.001(6)
C46 0.086(10) 0.045(8) 0.065(9) 0.002(6) -0.013(8) 0.014(7)
C47 0.089(11) 0.033(7) 0.066(9) 0.012(6) 0.001(8) 0.001(7)
C48 0.069(9) 0.039(7) 0.057(8) 0.009(6) 0.016(7) -0.006(6)
C49 0.044(8) 0.021(6) 0.054(7) -0.004(5) 0.009(6) 0.005(5)
C50 0.042(8) 0.046(8) 0.063(8) -0.011(6) 0.016(6) -0.005(6)
C51 0.053(9) 0.062(10) 0.103(11) -0.016(8) 0.012(8) -0.013(7)
C52 0.080(12) 0.092(14) 0.140(16) 0.001(11) -0.007(11) -0.039(10)
C53 0.087(13) 0.15(2) 0.115(15) -0.015(13) 0.003(10) -0.037(14)
C54 0.048(8) 0.071(10) 0.081(9) 0.007(8) 0.016(7) -0.008(8)
C55 0.072(9) 0.030(8) 0.092(10) 0.012(7) -0.011(7) 0.001(6)
C56 0.091(11) 0.056(11) 0.132(14) 0.039(10) -0.042(10) 0.009(8)
C57 0.134(15) 0.072(13) 0.105(14) 0.039(10) -0.033(11) -0.007(11)
C58 0.103(12) 0.109(15) 0.066(10) 0.013(9) -0.005(8) -0.011(10)
C59 0.062(8) 0.057(9) 0.058(8) 0.006(7) 0.008(7) -0.006(7)
C60 0.056(8) 0.020(6) 0.049(7) -0.011(5) 0.022(6) -0.006(6)
C61 0.079(9) 0.044(9) 0.074(9) -0.012(7) 0.018(7) -0.006(7)
C62 0.124(14) 0.044(10) 0.082(10) -0.021(8) 0.018(9) -0.005(9)
C63 0.129(14) 0.017(8) 0.108(12) -0.002(8) 0.056(10) 0.004(9)
C64 0.092(10) 0.034(8) 0.082(9) 0.007(7) 0.039(8) 0.014(7)
C88 0.058(10) 0.102(14) 0.098(12) 0.022(10) 0.008(9) 0.010(9)
C65 0.061(8) 0.023(7) 0.066(8) -0.003(5) 0.014(7) -0.001(6)
N19 0.053(6) 0.022(5) 0.050(5) -0.007(4) 0.025(4) -0.005(4)
C67 0.054(7) 0.014(5) 0.043(6) 0.000(4) 0.009(5) 0.000(5)
N20 0.038(5) 0.021(5) 0.054(5) 0.001(4) 0.017(4) -0.009(4)
C68 0.059(7) 0.004(5) 0.056(7) 0.004(4) 0.004(5) -0.002(5)
C66 0.052(7) 0.018(6) 0.046(6) -0.003(4) 0.022(5) -0.005(5)
N21 0.055(6) 0.004(4) 0.052(5) -0.001(3) 0.017(4) -0.002(4)
Cl1 0.093(3) 0.073(3) 0.118(3) 0.020(2) 0.034(3) 0.007(2)
O1 0.102(9) 0.167(12) 0.273(15) 0.103(11) 0.095(10) 0.061(8)
O2 0.264(16) 0.056(9) 0.241(14) 0.001(8) 0.107(12) 0.003(9)
O3 0.171(11) 0.152(11) 0.101(8) 0.049(7) 0.030(7) 0.032(8)
O4 0.118(10) 0.152(12) 0.218(13) -0.051(10) -0.059(10) 0.021(8)
Cl2 0.158(5) 0.135(5) 0.110(4) -0.037(3) -0.032(4) 0.056(4)
O5 0.245(17) 0.28(2) 0.136(11) -0.060(11) -0.113(12) 0.114(14)
O6 0.168(15) 0.50(3) 0.125(12) 0.031(15) 0.020(11) 0.085(18)
O7 0.46(3) 0.113(12) 0.136(11) -0.043(9) -0.041(13) 0.064(14)
O8 0.50(4) 0.19(2) 0.24(2) 0.029(16) 0.02(2) -0.01(2)
Cl3 0.151(4) 0.050(3) 0.125(4) -0.014(2) -0.049(3) -0.001(3)
O9 0.31(2) 0.31(3) 0.207(16) 0.120(16) -0.156(17) -0.15(2)
O10 0.63(5) 0.42(3) 0.141(14) 0.167(19) -0.14(2) -0.34(3)
O11 0.45(5) 0.40(5) 1.20(11) -0.35(6) -0.09(6) 0.36(4)
O12 0.50(4) 0.134(16) 0.35(2) -0.039(16) -0.15(2) -0.13(2)
O13 0.135(19) 0.20(3) 0.089(14) 0.038(14) -0.044(13) -0.014(17)
O14 0.19(3) 0.35(5) 0.111(19) 0.06(2) -0.042(18) 0.04(3)

loop_
_atom_type_symbol
_atom_type_description
_atom_type_scat_dispersion_real
_atom_type_scat_dispersion_imag
_atom_type_scat_source
C C 0.0033 0.0016 'International Tables Vol C Tables 4.2.6.8 and 6.1.1.4'
H H 0.0000 0.0000 'International Tables Vol C Tables 4.2.6.8 and 6.1.1.4'
N N 0.0061 0.0033 'International Tables Vol C Tables 4.2.6.8 and 6.1.1.4'
O O 0.0106 0.0060 'International Tables Vol C Tables 4.2.6.8 and 6.1.1.4'
S S 0.1246 0.1234 'International Tables Vol C Tables 4.2.6.8 and 6.1.1.4'
Cl Cl 0.1484 0.1585 'International Tables Vol C Tables 4.2.6.8 and 6.1.1.4'
Ru Ru -1.2594 0.8363 'International Tables Vol C Tables 4.2.6.8 and 6.1.1.4'

loop_
_geom_angle_atom_site_label_1
_geom_angle_atom_site_label_2
_geom_angle_atom_site_label_3
_geom_angle
_geom_angle_site_symmetry_1
_geom_angle_site_symmetry_3
_geom_angle_publ_flag
N4 Ru1 N3 96.8(3) . . ?
N4 Ru1 N1 173.2(3) . . ?
N3 Ru1 N1 76.5(4) . . ?
N4 Ru1 N6 77.0(4) . . ?
N3 Ru1 N6 98.9(3) . . ?
N1 Ru1 N6 104.5(3) . . ?
N4 Ru1 N21 91.5(2) . . ?
N3 Ru1 N21 164.6(2) . . ?
N1 Ru1 N21 94.9(3) . . ?
N6 Ru1 N21 95.60(19) . . ?
N4 Ru1 S1 95.6(3) . . ?
N3 Ru1 S1 98.7(2) . . ?
N1 Ru1 S1 84.8(2) . . ?
N6 Ru1 S1 161.6(2) . . ?
N21 Ru1 S1 67.51(19) . . ?
C66 S1 Ru1 80.1(3) . . ?
C1 N1 C5 114.8(10) . . ?
C1 N1 Ru1 131.8(8) . . ?
C5 N1 Ru1 112.9(8) . . ?
N3 N2 C5 112.7(9) . . ?
N2 N3 C6 115.1(8) . . ?
N2 N3 Ru1 120.4(7) . . ?
C6 N3 Ru1 123.6(7) . . ?
C12 N4 C16 115.0(10) . . ?
C12 N4 Ru1 130.1(8) . . ?
C16 N4 Ru1 114.7(8) . . ?
N6 N5 C16 114.8(9) . . ?
N5 N6 C17 113.8(9) . . ?
N5 N6 Ru1 117.0(7) . . ?
C17 N6 Ru1 128.4(7) . . ?
N1 C1 C2 124.6(12) . . ?
N1 C1 H1 117.7 . . ?
C2 C1 H1 117.7 . . ?
C1 C2 C3 117.8(12) . . ?
C1 C2 H2 121.1 . . ?
C3 C2 H2 121.1 . . ?
C4 C3 C2 119.7(12) . . ?
C4 C3 H3 120.2 . . ?
C2 C3 H3 120.2 . . ?
C5 C4 C3 119.3(12) . . ?
C5 C4 H4 120.3 . . ?
C3 C4 H4 120.3 . . ?
C4 C5 N2 119.2(12) . . ?
C4 C5 N1 123.8(11) . . ?
N2 C5 N1 117.0(10) . . ?
C7 C6 C11 117.6(11) . . ?
C7 C6 N3 120.2(11) . . ?
C11 C6 N3 122.2(10) . . ?
C6 C7 C8 120.3(13) . . ?
C6 C7 H7 119.9 . . ?
C8 C7 H7 119.9 . . ?
C9 C8 C7 120.9(15) . . ?
C9 C8 H8 119.6 . . ?
C7 C8 H8 119.6 . . ?
C10 C9 C8 120.7(14) . . ?
C10 C9 H9 119.6 . . ?
C8 C9 H9 119.6 . . ?
C9 C10 C11 119.2(13) . . ?
C9 C10 H10 120.4 . . ?
C11 C10 H10 120.4 . . ?
C10 C11 C6 121.2(12) . . ?
C10 C11 H11 119.4 . . ?
C6 C11 H11 119.4 . . ?
N4 C12 C13 123.7(12) . . ?
N4 C12 H12 118.1 . . ?
C13 C12 H12 118.1 . . ?
C14 C13 C12 119.3(13) . . ?
C14 C13 H13 120.4 . . ?
C12 C13 H13 120.4 . . ?
C15 C14 C13 118.2(13) . . ?
C15 C14 H14 120.9 . . ?
C13 C14 H14 120.9 . . ?
C14 C15 C16 119.7(12) . . ?
C14 C15 H15 120.2 . . ?
C16 C15 H15 120.2 . . ?
N5 C16 C15 119.8(11) . . ?
N5 C16 N4 116.0(10) . . ?
C15 C16 N4 124.0(11) . . ?
C18 C17 N6 120.8(10) . . ?
C18 C17 C22 117.6(11) . . ?
N6 C17 C22 121.7(10) . . ?
C17 C18 C19 121.1(12) . . ?
C17 C18 H18 119.5 . . ?
C19 C18 H18 119.5 . . ?
C20 C19 C18 121.6(13) . . ?
C20 C19 H19 119.2 . . ?
C18 C19 H19 119.2 . . ?
C19 C20 C21 118.9(13) . . ?
C19 C20 H20 120.6 . . ?
C21 C20 H20 120.6 . . ?
C22 C21 C20 121.1(12) . . ?
C22 C21 H21 119.4 . . ?
C20 C21 H21 119.4 . . ?
C21 C22 C17 119.7(12) . . ?
C21 C22 H22 120.1 . . ?
C17 C22 H22 120.1 . . ?
N9 Ru2 N7 75.4(4) . . ?
N9 Ru2 N10 99.0(4) . . ?
N7 Ru2 N10 174.4(3) . . ?
N9 Ru2 N12 88.7(3) . . ?
N7 Ru2 N12 103.5(4) . . ?
N10 Ru2 N12 76.2(4) . . ?
N9 Ru2 N19 168.0(3) . . ?
N7 Ru2 N19 96.9(2) . . ?
N10 Ru2 N19 88.6(2) . . ?
N12 Ru2 N19 102.2(2) . . ?
N9 Ru2 S2 102.4(2) . . ?
N7 Ru2 S2 86.8(2) . . ?
N10 Ru2 S2 94.4(3) . . ?
N12 Ru2 S2 166.6(3) . . ?
N19 Ru2 S2 67.6(2) . . ?
C67 S2 Ru2 79.4(3) . . ?
C23 N7 C27 116.4(10) . . ?
C23 N7 Ru2 130.3(8) . . ?
C27 N7 Ru2 112.6(8) . . ?
N9 N8 C27 108.8(8) . . ?
N8 N9 C28 113.2(8) . . ?
N8 N9 Ru2 124.1(7) . . ?
C28 N9 Ru2 122.3(7) . . ?
C34 N10 C38 114.9(11) . . ?
C34 N10 Ru2 131.2(8) . . ?
C38 N10 Ru2 113.8(8) . . ?
N12 N11 C38 113.0(9) . . ?
N11 N12 C39 113.5(9) . . ?
N11 N12 Ru2 118.6(7) . . ?
C39 N12 Ru2 127.5(7) . . ?
N7 C23 C24 124.7(11) . . ?
N7 C23 H23 117.6 . . ?
C24 C23 H23 117.6 . . ?
C25 C24 C23 117.0(13) . . ?
C25 C24 H24 121.5 . . ?
C23 C24 H24 121.5 . . ?
C24 C25 C26 122.2(13) . . ?
C24 C25 H25 118.9 . . ?
C26 C25 H25 118.9 . . ?
C25 C26 C27 115.9(12) . . ?
C25 C26 H26 122.0 . . ?
C27 C26 H26 122.0 . . ?
N7 C27 C26 123.8(11) . . ?
N7 C27 N8 118.0(10) . . ?
C26 C27 N8 118.1(10) . . ?
C29 C28 C33 119.5(12) . . ?
C29 C28 N9 120.0(11) . . ?
C33 C28 N9 120.4(12) . . ?
C28 C29 C30 121.2(13) . . ?
C28 C29 H29 119.4 . . ?
C30 C29 H29 119.4 . . ?
C29 C30 C31 116.7(15) . . ?
C29 C30 H30 121.7 . . ?
C31 C30 H30 121.7 . . ?
C32 C31 C30 120.0(16) . . ?
C32 C31 H31 120.0 . . ?
C30 C31 H31 120.0 . . ?
C31 C32 C33 122.3(17) . . ?
C31 C32 H32 118.9 . . ?
C33 C32 H32 118.9 . . ?
C32 C33 C28 120.2(14) . . ?
C32 C33 H33 119.9 . . ?
C28 C33 H33 119.9 . . ?
N10 C34 C35 126.5(12) . . ?
N10 C34 H34 116.8 . . ?
C35 C34 H34 116.8 . . ?
C34 C35 C36 117.0(13) . . ?
C34 C35 H35 121.5 . . ?
C36 C35 H35 121.5 . . ?
C37 C36 C35 118.4(13) . . ?
C37 C36 H36 120.8 . . ?
C35 C36 H36 120.8 . . ?
C36 C37 C38 120.1(13) . . ?
C36 C37 H37 120.0 . . ?
C38 C37 H37 120.0 . . ?
N10 C38 C37 123.0(12) . . ?
N10 C38 N11 117.9(11) . . ?
C37 C38 N11 119.1(12) . . ?
C44 C39 C40 121.5(13) . . ?
C44 C39 N12 120.8(12) . . ?
C40 C39 N12 117.6(11) . . ?
C39 C40 C41 118.4(14) . . ?
C39 C40 H40 120.8 . . ?
C41 C40 H40 120.8 . . ?
C42 C41 C40 119.9(17) . . ?
C42 C41 H41 120.1 . . ?
C40 C41 H41 120.1 . . ?
C41 C42 C43 119.8(19) . . ?
C41 C42 H42 120.1 . . ?
C43 C42 H42 120.1 . . ?
C44 C43 C42 120.6(18) . . ?
C44 C43 H43 119.7 . . ?
C42 C43 H43 119.7 . . ?
C43 C44 C39 119.6(15) . . ?
C43 C44 H44 120.2 . . ?
C39 C44 H44 120.2 . . ?
N15 Ru3 N13 77.1(4) . . ?
N15 Ru3 N18 85.5(3) . . ?
N13 Ru3 N18 104.3(3) . . ?
N15 Ru3 N16 100.4(4) . . ?
N13 Ru3 N16 177.5(3) . . ?
N18 Ru3 N16 75.4(4) . . ?
N15 Ru3 N20 171.5(3) . . ?
N13 Ru3 N20 96.0(2) . . ?
N18 Ru3 N20 101.2(2) . . ?
N16 Ru3 N20 86.5(2) . . ?
N15 Ru3 S3 107.2(2) . . ?
N13 Ru3 S3 87.8(2) . . ?
N18 Ru3 S3 164.3(2) . . ?
N16 Ru3 S3 92.9(3) . . ?
N20 Ru3 S3 67.19(19) . . ?
C68 S3 Ru3 79.7(3) . . ?
C45 N13 C49 117.3(9) . . ?
C45 N13 Ru3 130.3(7) . . ?
C49 N13 Ru3 112.4(7) . . ?
N15 N14 C49 112.9(9) . . ?
N14 N15 C50 115.9(9) . . ?
N14 N15 Ru3 118.6(7) . . ?
C50 N15 Ru3 123.9(7) . . ?
C59 N16 C55 115.3(10) . . ?
C59 N16 Ru3 115.3(8) . . ?
C55 N16 Ru3 129.4(8) . . ?
N18 N17 C59 112.2(9) . . ?
N17 N18 C60 112.8(8) . . ?
N17 N18 Ru3 120.5(6) . . ?
C60 N18 Ru3 126.0(7) . . ?
N13 C45 C46 124.4(10) . . ?
N13 C45 H45 117.8 . . ?
C46 C45 H45 117.8 . . ?
C47 C46 C45 118.9(12) . . ?
C47 C46 H46 120.5 . . ?
C45 C46 H46 120.5 . . ?
C48 C47 C46 117.6(11) . . ?
C48 C47 H47 121.2 . . ?
C46 C47 H47 121.2 . . ?
C47 C48 C49 121.6(11) . . ?
C47 C48 H48 119.2 . . ?
C49 C48 H48 119.2 . . ?
N14 C49 N13 118.8(10) . . ?
N14 C49 C48 120.8(10) . . ?
N13 C49 C48 120.2(10) . . ?
C54 C50 C51 122.2(13) . . ?
C54 C50 N15 121.1(11) . . ?
C51 C50 N15 116.3(12) . . ?
C50 C51 C52 116.0(13) . . ?
C50 C51 H51 122.0 . . ?
C52 C51 H51 122.0 . . ?
C53 C52 C51 122.6(16) . . ?
C53 C52 H52 118.7 . . ?
C51 C52 H52 118.7 . . ?
C52 C53 C88 120.2(17) . . ?
C52 C53 H53 119.9 . . ?
C88 C53 H53 119.9 . . ?
C50 C54 C88 120.5(13) . . ?
C50 C54 H54 119.7 . . ?
C88 C54 H54 119.7 . . ?
N16 C55 C56 121.7(12) . . ?
N16 C55 H55 119.1 . . ?
C56 C55 H55 119.1 . . ?
C57 C56 C55 122.6(14) . . ?
C57 C56 H56 118.7 . . ?
C55 C56 H56 118.7 . . ?
C56 C57 C58 116.7(15) . . ?
C56 C57 H57 121.6 . . ?
C58 C57 H57 121.6 . . ?
C57 C58 C59 119.6(15) . . ?
C57 C58 H58 120.2 . . ?
C59 C58 H58 120.2 . . ?
N16 C59 C58 124.0(13) . . ?
N16 C59 N17 116.6(10) . . ?
C58 C59 N17 119.3(13) . . ?
C61 C60 C65 123.9(11) . . ?
C61 C60 N18 117.9(11) . . ?
C65 C60 N18 118.2(9) . . ?
C60 C61 C62 118.0(13) . . ?
C60 C61 H61 121.0 . . ?
C62 C61 H61 121.0 . . ?
C63 C62 C61 117.9(13) . . ?
C63 C62 H62 121.0 . . ?
C61 C62 H62 121.0 . . ?
C62 C63 C64 123.5(13) . . ?
C62 C63 H63 118.2 . . ?
C64 C63 H63 118.2 . . ?
C65 C64 C63 117.8(13) . . ?
C65 C64 H64 121.1 . . ?
C63 C64 H64 121.1 . . ?
C54 C88 C53 117.9(15) . . ?
C54 C88 H88 121.0 . . ?
C53 C88 H88 121.0 . . ?
C60 C65 C64 118.8(11) . . ?
C60 C65 H65 120.6 . . ?
C64 C65 H65 120.6 . . ?
C67 N19 C66 117.3(7) . . ?
C67 N19 Ru2 101.0(5) . . ?
C66 N19 Ru2 140.0(6) . . ?
N20 C67 N19 122.9(8) . . ?
N20 C67 S2 125.5(6) . . ?
N19 C67 S2 111.6(6) . . ?
C67 N20 C68 118.7(7) . . ?
C67 N20 Ru3 139.3(6) . . ?
C68 N20 Ru3 100.7(5) . . ?
N21 C68 N20 120.2(8) . . ?
N21 C68 S3 128.7(6) . . ?
N20 C68 S3 111.1(6) . . ?
N19 C66 N21 121.5(8) . . ?
N19 C66 S1 126.6(6) . . ?
N21 C66 S1 111.9(6) . . ?
C68 N21 C66 119.1(7) . . ?
C68 N21 Ru1 140.0(6) . . ?
C66 N21 Ru1 100.1(5) . . ?
O1 Cl1 O3 110.7(6) . . ?
O1 Cl1 O2 110.7(6) . . ?
O3 Cl1 O2 108.5(6) . . ?
O1 Cl1 O4 109.0(7) . . ?
O3 Cl1 O4 110.8(7) . . ?
O2 Cl1 O4 107.1(7) . . ?
O7 Cl2 O5 113.5(8) . . ?
O7 Cl2 O6 111.1(9) . . ?
O5 Cl2 O6 108.3(8) . . ?
O7 Cl2 O8 106.6(8) . . ?
O5 Cl2 O8 110.3(9) . . ?
O6 Cl2 O8 106.9(9) . . ?
O11 Cl3 O10 102(2) . . ?
O11 Cl3 O12 103(2) . . ?
O10 Cl3 O12 114.7(14) . . ?
O11 Cl3 O9 97(2) . . ?
O10 Cl3 O9 118.1(14) . . ?
O12 Cl3 O9 117.6(14) . . ?
Cl3 O9 O11 40.5(12) . . ?
Cl3 O11 O9 42.9(11) . . ?

loop_
_geom_bond_atom_site_label_1
_geom_bond_atom_site_label_2
_geom_bond_distance
_geom_bond_site_symmetry_2
_geom_bond_publ_flag
Ru1 N4 1.989(9) . ?
Ru1 N3 1.996(8) . ?
Ru1 N1 2.018(9) . ?
Ru1 N6 2.033(8) . ?
Ru1 N21 2.122(7) . ?
Ru1 S1 2.430(3) . ?
S1 C66 1.698(9) . ?
N1 C1 1.360(13) . ?
N1 C5 1.391(13) . ?
N2 N3 1.289(10) . ?
N2 C5 1.355(13) . ?
N3 C6 1.415(12) . ?
N4 C12 1.337(13) . ?
N4 C16 1.376(12) . ?
N5 N6 1.292(10) . ?
N5 C16 1.356(12) . ?
N6 C17 1.418(12) . ?
C1 C2 1.362(15) . ?
C1 H1 0.9300 . ?
C2 C3 1.396(16) . ?
C2 H2 0.9300 . ?
C3 C4 1.372(15) . ?
C3 H3 0.9300 . ?
C4 C5 1.343(14) . ?
C4 H4 0.9300 . ?
C6 C7 1.370(15) . ?
C6 C11 1.389(13) . ?
C7 C8 1.371(16) . ?
C7 H7 0.9300 . ?
C8 C9 1.347(17) . ?
C8 H8 0.9300 . ?
C9 C10 1.344(17) . ?
C9 H9 0.9300 . ?
C10 C11 1.378(15) . ?
C10 H10 0.9300 . ?
C11 H11 0.9300 . ?
C12 C13 1.397(15) . ?
C12 H12 0.9300 . ?
C13 C14 1.380(16) . ?
C13 H13 0.9300 . ?
C14 C15 1.367(15) . ?
C14 H14 0.9300 . ?
C15 C16 1.368(14) . ?
C15 H15 0.9300 . ?
C17 C18 1.366(14) . ?
C17 C22 1.420(14) . ?
C18 C19 1.375(15) . ?
C18 H18 0.9300 . ?
C19 C20 1.344(16) . ?
C19 H19 0.9300 . ?
C20 C21 1.378(16) . ?
C20 H20 0.9300 . ?
C21 C22 1.368(15) . ?
C21 H21 0.9300 . ?
C22 H22 0.9300 . ?
Ru2 N9 1.986(7) . ?
Ru2 N7 2.033(9) . ?
Ru2 N10 2.042(9) . ?
Ru2 N12 2.045(8) . ?
Ru2 N19 2.105(7) . ?
Ru2 S2 2.437(3) . ?
S2 C67 1.714(9) . ?
N7 C23 1.329(12) . ?
N7 C27 1.352(12) . ?
N8 N9 1.256(10) . ?
N8 C27 1.413(12) . ?
N9 C28 1.437(12) . ?
N10 C34 1.316(14) . ?
N10 C38 1.346(13) . ?
N11 N12 1.290(10) . ?
N11 C38 1.387(13) . ?
N12 C39 1.442(13) . ?
C23 C24 1.376(15) . ?
C23 H23 0.9300 . ?
C24 C25 1.364(17) . ?
C24 H24 0.9300 . ?
C25 C26 1.375(15) . ?
C25 H25 0.9300 . ?
C26 C27 1.400(15) . ?
C26 H26 0.9300 . ?
C28 C29 1.348(15) . ?
C28 C33 1.362(14) . ?
C29 C30 1.394(15) . ?
C29 H29 0.9300 . ?
C30 C31 1.415(19) . ?
C30 H30 0.9300 . ?
C31 C32 1.316(19) . ?
C31 H31 0.9300 . ?
C32 C33 1.341(17) . ?
C32 H32 0.9300 . ?
C33 H33 0.9300 . ?
C34 C35 1.346(15) . ?
C34 H34 0.9300 . ?
C35 C36 1.401(17) . ?
C35 H35 0.9300 . ?
C36 C37 1.333(16) . ?
C36 H36 0.9300 . ?
C37 C38 1.370(15) . ?
C37 H37 0.9300 . ?
C39 C44 1.355(15) . ?
C39 C40 1.355(14) . ?
C40 C41 1.400(17) . ?
C40 H40 0.9300 . ?
C41 C42 1.35(2) . ?
C41 H41 0.9300 . ?
C42 C43 1.37(2) . ?
C42 H42 0.9300 . ?
C43 C44 1.350(19) . ?
C43 H43 0.9300 . ?
C44 H44 0.9300 . ?
Ru3 N15 2.012(8) . ?
Ru3 N13 2.020(8) . ?
Ru3 N18 2.033(8) . ?
Ru3 N16 2.038(9) . ?
Ru3 N20 2.088(7) . ?
Ru3 S3 2.434(3) . ?
S3 C68 1.680(9) . ?
N13 C45 1.313(12) . ?
N13 C49 1.366(12) . ?
N14 N15 1.301(10) . ?
N14 C49 1.348(12) . ?
N15 C50 1.423(13) . ?
N16 C59 1.336(13) . ?
N16 C55 1.358(13) . ?
N17 N18 1.274(9) . ?
N17 C59 1.409(13) . ?
N18 C60 1.453(12) . ?
C45 C46 1.391(13) . ?
C45 H45 0.9300 . ?
C46 C47 1.384(15) . ?
C46 H46 0.9300 . ?
C47 C48 1.346(14) . ?
C47 H47 0.9300 . ?
C48 C49 1.411(13) . ?
C48 H48 0.9300 . ?
C50 C54 1.373(15) . ?
C50 C51 1.401(15) . ?
C51 C52 1.412(17) . ?
C51 H51 0.9300 . ?
C52 C53 1.35(2) . ?
C52 H52 0.9300 . ?
C53 C88 1.41(2) . ?
C53 H53 0.9300 . ?
C54 C88 1.396(16) . ?
C54 H54 0.9300 . ?
C55 C56 1.373(15) . ?
C55 H55 0.9300 . ?
C56 C57 1.349(18) . ?
C56 H56 0.9300 . ?
C57 C58 1.354(19) . ?
C57 H57 0.9300 . ?
C58 C59 1.397(15) . ?
C58 H58 0.9300 . ?
C60 C61 1.371(14) . ?
C60 C65 1.374(13) . ?
C61 C62 1.401(16) . ?
C61 H61 0.9300 . ?
C62 C63 1.377(17) . ?
C62 H62 0.9300 . ?
C63 C64 1.392(17) . ?
C63 H63 0.9300 . ?
C64 C65 1.379(14) . ?
C64 H64 0.9300 . ?
C88 H88 0.9300 . ?
C65 H65 0.9300 . ?
N19 C67 1.350(9) . ?
N19 C66 1.351(8) . ?
C67 N20 1.334(8) . ?
N20 C68 1.367(9) . ?
C68 N21 1.345(9) . ?
C66 N21 1.362(8) . ?
Cl1 O1 1.391(8) . ?
Cl1 O3 1.401(8) . ?
Cl1 O2 1.406(8) . ?
Cl1 O4 1.413(9) . ?
Cl2 O7 1.346(10) . ?
Cl2 O5 1.349(9) . ?
Cl2 O6 1.366(11) . ?
Cl2 O8 1.398(12) . ?
Cl3 O11 1.186(16) . ?
Cl3 O10 1.196(11) . ?
Cl3 O12 1.236(12) . ?
Cl3 O9 1.241(11) . ?
O9 O11 1.81(3) . ?

loop_
_geom_torsion_atom_site_label_1
_geom_torsion_atom_site_label_2
_geom_torsion_atom_site_label_3
_geom_torsion_atom_site_label_4
_geom_torsion
_geom_torsion_site_symmetry_1
_geom_torsion_site_symmetry_2
_geom_torsion_site_symmetry_3
_geom_torsion_site_symmetry_4
_geom_torsion_publ_flag
N4 Ru1 S1 C66 92.8(3) . . . . ?
N3 Ru1 S1 C66 -169.5(3) . . . . ?
N1 Ru1 S1 C66 -94.0(3) . . . . ?
N6 Ru1 S1 C66 27.7(9) . . . . ?
N21 Ru1 S1 C66 3.4(4) . . . . ?
N4 Ru1 N1 C1 171(3) . . . . ?
N3 Ru1 N1 C1 177.6(10) . . . . ?
N6 Ru1 N1 C1 -86.6(9) . . . . ?
N21 Ru1 N1 C1 10.5(9) . . . . ?
S1 Ru1 N1 C1 77.4(9) . . . . ?
N4 Ru1 N1 C5 0(3) . . . . ?
N3 Ru1 N1 C5 6.3(6) . . . . ?
N6 Ru1 N1 C5 102.1(7) . . . . ?
N21 Ru1 N1 C5 -160.8(6) . . . . ?
S1 Ru1 N1 C5 -94.0(6) . . . . ?
C5 N2 N3 C6 173.9(9) . . . . ?
C5 N2 N3 Ru1 4.2(12) . . . . ?
N4 Ru1 N3 N2 173.2(8) . . . . ?
N1 Ru1 N3 N2 -6.0(7) . . . . ?
N6 Ru1 N3 N2 -108.9(8) . . . . ?
N21 Ru1 N3 N2 51.0(15) . . . . ?
S1 Ru1 N3 N2 76.4(8) . . . . ?
N4 Ru1 N3 C6 4.4(8) . . . . ?
N1 Ru1 N3 C6 -174.9(9) . . . . ?
N6 Ru1 N3 C6 82.2(8) . . . . ?
N21 Ru1 N3 C6 -117.9(11) . . . . ?
S1 Ru1 N3 C6 -92.4(8) . . . . ?
N3 Ru1 N4 C12 -74.6(9) . . . . ?
N1 Ru1 N4 C12 -68(3) . . . . ?
N6 Ru1 N4 C12 -172.2(9) . . . . ?
N21 Ru1 N4 C12 92.5(8) . . . . ?
S1 Ru1 N4 C12 24.9(8) . . . . ?
N3 Ru1 N4 C16 100.7(6) . . . . ?
N1 Ru1 N4 C16 107(3) . . . . ?
N6 Ru1 N4 C16 3.1(6) . . . . ?
N21 Ru1 N4 C16 -92.3(6) . . . . ?
S1 Ru1 N4 C16 -159.8(6) . . . . ?
C16 N5 N6 C17 178.7(8) . . . . ?
C16 N5 N6 Ru1 7.7(10) . . . . ?
N4 Ru1 N6 N5 -6.0(6) . . . . ?
N3 Ru1 N6 N5 -101.0(6) . . . . ?
N1 Ru1 N6 N5 -179.2(6) . . . . ?
N21 Ru1 N6 N5 84.3(6) . . . . ?
S1 Ru1 N6 N5 61.9(11) . . . . ?
N4 Ru1 N6 C17 -175.5(8) . . . . ?
N3 Ru1 N6 C17 89.6(8) . . . . ?
N1 Ru1 N6 C17 11.3(8) . . . . ?
N21 Ru1 N6 C17 -85.2(7) . . . . ?
S1 Ru1 N6 C17 -107.6(10) . . . . ?
C5 N1 C1 C2 -0.4(16) . . . . ?
Ru1 N1 C1 C2 -171.6(9) . . . . ?
N1 C1 C2 C3 -2(2) . . . . ?
C1 C2 C3 C4 3(2) . . . . ?
C2 C3 C4 C5 -2.0(19) . . . . ?
C3 C4 C5 N2 -179.4(11) . . . . ?
C3 C4 C5 N1 0.0(17) . . . . ?
N3 N2 C5 C4 -178.8(9) . . . . ?
N3 N2 C5 N1 1.8(13) . . . . ?
C1 N1 C5 C4 1.2(15) . . . . ?
Ru1 N1 C5 C4 174.1(9) . . . . ?
C1 N1 C5 N2 -179.4(9) . . . . ?
Ru1 N1 C5 N2 -6.5(11) . . . . ?
N2 N3 C6 C7 -51.8(14) . . . . ?
Ru1 N3 C6 C7 117.6(10) . . . . ?
N2 N3 C6 C11 128.9(10) . . . . ?
Ru1 N3 C6 C11 -61.7(13) . . . . ?
C11 C6 C7 C8 2(2) . . . . ?
N3 C6 C7 C8 -177.6(13) . . . . ?
C6 C7 C8 C9 -2(3) . . . . ?
C7 C8 C9 C10 -1(3) . . . . ?
C8 C9 C10 C11 3(2) . . . . ?
C9 C10 C11 C6 -3.3(19) . . . . ?
C7 C6 C11 C10 0.8(17) . . . . ?
N3 C6 C11 C10 -179.9(10) . . . . ?
C16 N4 C12 C13 -2.6(14) . . . . ?
Ru1 N4 C12 C13 172.7(8) . . . . ?
N4 C12 C13 C14 2.2(17) . . . . ?
C12 C13 C14 C15 0.2(18) . . . . ?
C13 C14 C15 C16 -1.8(18) . . . . ?
N6 N5 C16 C15 170.4(9) . . . . ?
N6 N5 C16 N4 -4.9(12) . . . . ?
C14 C15 C16 N5 -173.4(10) . . . . ?
C14 C15 C16 N4 1.4(17) . . . . ?
C12 N4 C16 N5 175.8(8) . . . . ?
Ru1 N4 C16 N5 -0.2(10) . . . . ?
C12 N4 C16 C15 0.8(14) . . . . ?
Ru1 N4 C16 C15 -175.2(8) . . . . ?
N5 N6 C17 C18 153.4(9) . . . . ?
Ru1 N6 C17 C18 -36.9(13) . . . . ?
N5 N6 C17 C22 -24.5(12) . . . . ?
Ru1 N6 C17 C22 145.2(8) . . . . ?
N6 C17 C18 C19 179.2(10) . . . . ?
C22 C17 C18 C19 -2.8(17) . . . . ?
C17 C18 C19 C20 1(2) . . . . ?
C18 C19 C20 C21 0(2) . . . . ?
C19 C20 C21 C22 0(2) . . . . ?
C20 C21 C22 C17 -2.0(18) . . . . ?
C18 C17 C22 C21 3.2(15) . . . . ?
N6 C17 C22 C21 -178.9(9) . . . . ?
N9 Ru2 S2 C67 176.7(3) . . . . ?
N7 Ru2 S2 C67 102.4(3) . . . . ?
N10 Ru2 S2 C67 -83.0(3) . . . . ?
N12 Ru2 S2 C67 -38.2(11) . . . . ?
N19 Ru2 S2 C67 3.6(4) . . . . ?
N9 Ru2 N7 C23 -178.7(10) . . . . ?
N10 Ru2 N7 C23 -178(48) . . . . ?
N12 Ru2 N7 C23 96.3(10) . . . . ?
N19 Ru2 N7 C23 -8.0(10) . . . . ?
S2 Ru2 N7 C23 -75.0(9) . . . . ?
N9 Ru2 N7 C27 -8.5(7) . . . . ?
N10 Ru2 N7 C27 -8(4) . . . . ?
N12 Ru2 N7 C27 -93.5(7) . . . . ?
N19 Ru2 N7 C27 162.2(7) . . . . ?
S2 Ru2 N7 C27 95.2(7) . . . . ?
C27 N8 N9 C28 173.5(8) . . . . ?
C27 N8 N9 Ru2 0.9(12) . . . . ?
N7 Ru2 N9 N8 4.3(8) . . . . ?
N10 Ru2 N9 N8 -175.6(8) . . . . ?
N12 Ru2 N9 N8 108.6(9) . . . . ?
N19 Ru2 N9 N8 -46.7(19) . . . . ?
S2 Ru2 N9 N8 -79.0(8) . . . . ?
N7 Ru2 N9 C28 -167.7(9) . . . . ?
N10 Ru2 N9 C28 12.3(9) . . . . ?
N12 Ru2 N9 C28 -63.4(8) . . . . ?
N19 Ru2 N9 C28 141.3(12) . . . . ?
S2 Ru2 N9 C28 109.0(8) . . . . ?
N9 Ru2 N10 C34 95.6(10) . . . . ?
N7 Ru2 N10 C34 95(4) . . . . ?
N12 Ru2 N10 C34 -178.0(10) . . . . ?
N19 Ru2 N10 C34 -75.1(9) . . . . ?
S2 Ru2 N10 C34 -7.7(9) . . . . ?
N9 Ru2 N10 C38 -80.7(8) . . . . ?
N7 Ru2 N10 C38 -81(4) . . . . ?
N12 Ru2 N10 C38 5.7(7) . . . . ?
N19 Ru2 N10 C38 108.5(7) . . . . ?
S2 Ru2 N10 C38 176.0(7) . . . . ?
C38 N11 N12 C39 178.9(8) . . . . ?
C38 N11 N12 Ru2 6.4(11) . . . . ?
N9 Ru2 N12 N11 92.8(7) . . . . ?
N7 Ru2 N12 N11 167.5(7) . . . . ?
N10 Ru2 N12 N11 -6.8(7) . . . . ?
N19 Ru2 N12 N11 -92.3(7) . . . . ?
S2 Ru2 N12 N11 -53.2(15) . . . . ?
N9 Ru2 N12 C39 -78.6(8) . . . . ?
N7 Ru2 N12 C39 -3.9(9) . . . . ?
N10 Ru2 N12 C39 -178.2(8) . . . . ?
N19 Ru2 N12 C39 96.3(8) . . . . ?
S2 Ru2 N12 C39 135.4(11) . . . . ?
C27 N7 C23 C24 1.0(18) . . . . ?
Ru2 N7 C23 C24 170.9(10) . . . . ?
N7 C23 C24 C25 0(2) . . . . ?
C23 C24 C25 C26 -1(2) . . . . ?
C24 C25 C26 C27 1(2) . . . . ?
C23 N7 C27 C26 -0.5(17) . . . . ?
Ru2 N7 C27 C26 -172.2(9) . . . . ?
C23 N7 C27 N8 -175.9(9) . . . . ?
Ru2 N7 C27 N8 12.4(12) . . . . ?
C25 C26 C27 N7 -0.4(19) . . . . ?
C25 C26 C27 N8 175.0(11) . . . . ?
N9 N8 C27 N7 -8.8(14) . . . . ?
N9 N8 C27 C26 175.5(10) . . . . ?
N8 N9 C28 C29 126.2(11) . . . . ?
Ru2 N9 C28 C29 -61.0(12) . . . . ?
N8 N9 C28 C33 -57.8(13) . . . . ?
Ru2 N9 C28 C33 115.0(10) . . . . ?
C33 C28 C29 C30 0.5(16) . . . . ?
N9 C28 C29 C30 176.6(9) . . . . ?
C28 C29 C30 C31 -1.9(17) . . . . ?
C29 C30 C31 C32 1(2) . . . . ?
C30 C31 C32 C33 1(2) . . . . ?
C31 C32 C33 C28 -2(2) . . . . ?
C29 C28 C33 C32 1.4(17) . . . . ?
N9 C28 C33 C32 -174.6(11) . . . . ?
C38 N10 C34 C35 2.8(18) . . . . ?
Ru2 N10 C34 C35 -173.5(10) . . . . ?
N10 C34 C35 C36 -3(2) . . . . ?
C34 C35 C36 C37 0(2) . . . . ?
C35 C36 C37 C38 1(2) . . . . ?
C34 N10 C38 C37 -0.8(16) . . . . ?
Ru2 N10 C38 C37 176.2(9) . . . . ?
C34 N10 C38 N11 178.6(9) . . . . ?
Ru2 N10 C38 N11 -4.4(12) . . . . ?
C36 C37 C38 N10 -1(2) . . . . ?
C36 C37 C38 N11 179.4(13) . . . . ?
N12 N11 C38 N10 -1.1(14) . . . . ?
N12 N11 C38 C37 178.3(10) . . . . ?
N11 N12 C39 C44 -38.4(13) . . . . ?
Ru2 N12 C39 C44 133.3(9) . . . . ?
N11 N12 C39 C40 138.3(10) . . . . ?
Ru2 N12 C39 C40 -50.0(12) . . . . ?
C44 C39 C40 C41 2.7(17) . . . . ?
N12 C39 C40 C41 -174.0(10) . . . . ?
C39 C40 C41 C42 -2.8(19) . . . . ?
C40 C41 C42 C43 2(2) . . . . ?
C41 C42 C43 C44 -2(3) . . . . ?
C42 C43 C44 C39 2(2) . . . . ?
C40 C39 C44 C43 -2.1(18) . . . . ?
N12 C39 C44 C43 174.5(11) . . . . ?
N15 Ru3 S3 C68 179.7(3) . . . . ?
N13 Ru3 S3 C68 103.8(3) . . . . ?
N18 Ru3 S3 C68 -37.5(9) . . . . ?
N16 Ru3 S3 C68 -78.6(3) . . . . ?
N20 Ru3 S3 C68 6.4(4) . . . . ?
N15 Ru3 N13 C45 -179.3(9) . . . . ?
N18 Ru3 N13 C45 98.9(8) . . . . ?
N16 Ru3 N13 C45 -178(100) . . . . ?
N20 Ru3 N13 C45 -4.3(8) . . . . ?
S3 Ru3 N13 C45 -71.1(8) . . . . ?
N15 Ru3 N13 C49 -3.0(6) . . . . ?
N18 Ru3 N13 C49 -84.8(6) . . . . ?
N16 Ru3 N13 C49 -2(8) . . . . ?
N20 Ru3 N13 C49 172.0(6) . . . . ?
S3 Ru3 N13 C49 105.2(6) . . . . ?
C49 N14 N15 C50 168.4(8) . . . . ?
C49 N14 N15 Ru3 2.2(10) . . . . ?
N13 Ru3 N15 N14 0.5(7) . . . . ?
N18 Ru3 N15 N14 106.3(7) . . . . ?
N16 Ru3 N15 N14 -179.5(7) . . . . ?
N20 Ru3 N15 N14 -36(2) . . . . ?
S3 Ru3 N15 N14 -83.1(7) . . . . ?
N13 Ru3 N15 C50 -164.5(8) . . . . ?
N18 Ru3 N15 C50 -58.7(8) . . . . ?
N16 Ru3 N15 C50 15.5(8) . . . . ?
N20 Ru3 N15 C50 159.2(13) . . . . ?
S3 Ru3 N15 C50 111.8(8) . . . . ?
N15 Ru3 N16 C59 -83.0(8) . . . . ?
N13 Ru3 N16 C59 -84(8) . . . . ?
N18 Ru3 N16 C59 -0.5(7) . . . . ?
N20 Ru3 N16 C59 102.0(8) . . . . ?
S3 Ru3 N16 C59 168.9(7) . . . . ?
N15 Ru3 N16 C55 95.0(9) . . . . ?
N13 Ru3 N16 C55 94(8) . . . . ?
N18 Ru3 N16 C55 177.4(10) . . . . ?
N20 Ru3 N16 C55 -80.0(9) . . . . ?
S3 Ru3 N16 C55 -13.1(9) . . . . ?
C59 N17 N18 C60 173.3(8) . . . . ?
C59 N17 N18 Ru3 2.5(11) . . . . ?
N15 Ru3 N18 N17 100.7(7) . . . . ?
N13 Ru3 N18 N17 176.2(7) . . . . ?
N16 Ru3 N18 N17 -1.2(7) . . . . ?
N20 Ru3 N18 N17 -84.5(7) . . . . ?
S3 Ru3 N18 N17 -43.9(14) . . . . ?
N15 Ru3 N18 C60 -68.8(8) . . . . ?
N13 Ru3 N18 C60 6.7(8) . . . . ?
N16 Ru3 N18 C60 -170.8(8) . . . . ?
N20 Ru3 N18 C60 105.9(7) . . . . ?
S3 Ru3 N18 C60 146.6(8) . . . . ?
C49 N13 C45 C46 1.7(14) . . . . ?
Ru3 N13 C45 C46 177.9(7) . . . . ?
N13 C45 C46 C47 -1.0(16) . . . . ?
C45 C46 C47 C48 -0.1(17) . . . . ?
C46 C47 C48 C49 0.5(17) . . . . ?
N15 N14 C49 N13 -5.0(12) . . . . ?
N15 N14 C49 C48 178.5(9) . . . . ?
C45 N13 C49 N14 -177.8(8) . . . . ?
Ru3 N13 C49 N14 5.4(10) . . . . ?
C45 N13 C49 C48 -1.3(13) . . . . ?
Ru3 N13 C49 C48 -178.1(7) . . . . ?
C47 C48 C49 N14 176.6(10) . . . . ?
C47 C48 C49 N13 0.3(16) . . . . ?
N14 N15 C50 C54 142.0(10) . . . . ?
Ru3 N15 C50 C54 -52.6(12) . . . . ?
N14 N15 C50 C51 -44.1(12) . . . . ?
Ru3 N15 C50 C51 121.3(9) . . . . ?
C54 C50 C51 C52 1.6(16) . . . . ?
N15 C50 C51 C52 -172.3(10) . . . . ?
C50 C51 C52 C53 4(2) . . . . ?
C51 C52 C53 C88 -8(3) . . . . ?
C51 C50 C54 C88 -2.0(17) . . . . ?
N15 C50 C54 C88 171.6(10) . . . . ?
C59 N16 C55 C56 -0.2(16) . . . . ?
Ru3 N16 C55 C56 -178.1(9) . . . . ?
N16 C55 C56 C57 0(2) . . . . ?
C55 C56 C57 C58 0(2) . . . . ?
C56 C57 C58 C59 -1(2) . . . . ?
C55 N16 C59 C58 -0.6(16) . . . . ?
Ru3 N16 C59 C58 177.6(9) . . . . ?
C55 N16 C59 N17 -176.3(9) . . . . ?
Ru3 N16 C59 N17 1.9(12) . . . . ?
C57 C58 C59 N16 1(2) . . . . ?
C57 C58 C59 N17 176.7(12) . . . . ?
N18 N17 C59 N16 -2.9(13) . . . . ?
N18 N17 C59 C58 -178.7(10) . . . . ?
N17 N18 C60 C61 -34.5(12) . . . . ?
Ru3 N18 C60 C61 135.8(8) . . . . ?
N17 N18 C60 C65 147.1(9) . . . . ?
Ru3 N18 C60 C65 -42.7(11) . . . . ?
C65 C60 C61 C62 0.1(16) . . . . ?
N18 C60 C61 C62 -178.3(9) . . . . ?
C60 C61 C62 C63 -1.3(17) . . . . ?
C61 C62 C63 C64 1.0(19) . . . . ?
C62 C63 C64 C65 0.6(18) . . . . ?
C50 C54 C88 C53 -2.6(18) . . . . ?
C52 C53 C88 C54 8(2) . . . . ?
C61 C60 C65 C64 1.5(15) . . . . ?
N18 C60 C65 C64 179.8(8) . . . . ?
C63 C64 C65 C60 -1.8(15) . . . . ?
N9 Ru2 N19 C67 -39.0(14) . . . . ?
N7 Ru2 N19 C67 -88.3(6) . . . . ?
N10 Ru2 N19 C67 90.8(6) . . . . ?
N12 Ru2 N19 C67 166.3(5) . . . . ?
S2 Ru2 N19 C67 -4.6(5) . . . . ?
N9 Ru2 N19 C66 157.7(13) . . . . ?
N7 Ru2 N19 C66 108.4(10) . . . . ?
N10 Ru2 N19 C66 -72.5(10) . . . . ?
N12 Ru2 N19 C66 3.0(11) . . . . ?
S2 Ru2 N19 C66 -167.9(11) . . . . ?
C66 N19 C67 N20 -5.2(14) . . . . ?
Ru2 N19 C67 N20 -173.2(8) . . . . ?
C66 N19 C67 S2 174.5(7) . . . . ?
Ru2 N19 C67 S2 6.5(7) . . . . ?
Ru2 S2 C67 N20 174.1(9) . . . . ?
Ru2 S2 C67 N19 -5.6(6) . . . . ?
N19 C67 N20 C68 1.9(14) . . . . ?
S2 C67 N20 C68 -177.8(7) . . . . ?
N19 C67 N20 Ru3 166.1(7) . . . . ?
S2 C67 N20 Ru3 -13.6(14) . . . . ?
N15 Ru3 N20 C67 136.5(16) . . . . ?
N13 Ru3 N20 C67 101.1(9) . . . . ?
N18 Ru3 N20 C67 -4.8(10) . . . . ?
N16 Ru3 N20 C67 -79.2(9) . . . . ?
S3 Ru3 N20 C67 -173.8(10) . . . . ?
N15 Ru3 N20 C68 -57.6(16) . . . . ?
N13 Ru3 N20 C68 -93.0(5) . . . . ?
N18 Ru3 N20 C68 161.1(5) . . . . ?
N16 Ru3 N20 C68 86.8(5) . . . . ?
S3 Ru3 N20 C68 -7.9(5) . . . . ?
C67 N20 C68 N21 1.9(13) . . . . ?
Ru3 N20 C68 N21 -167.7(7) . . . . ?
C67 N20 C68 S3 -179.1(7) . . . . ?
Ru3 N20 C68 S3 11.3(7) . . . . ?
Ru3 S3 C68 N21 169.3(9) . . . . ?
Ru3 S3 C68 N20 -9.7(6) . . . . ?
C67 N19 C66 N21 4.9(14) . . . . ?
Ru2 N19 C66 N21 166.3(7) . . . . ?
C67 N19 C66 S1 -174.9(7) . . . . ?
Ru2 N19 C66 S1 -13.4(16) . . . . ?
Ru1 S1 C66 N19 174.4(9) . . . . ?
Ru1 S1 C66 N21 -5.3(6) . . . . ?
N20 C68 N21 C66 -2.1(13) . . . . ?
S3 C68 N21 C66 179.0(7) . . . . ?
N20 C68 N21 Ru1 166.0(7) . . . . ?
S3 C68 N21 Ru1 -12.8(15) . . . . ?
N19 C66 N21 C68 -1.3(14) . . . . ?
S1 C66 N21 C68 178.4(7) . . . . ?
N19 C66 N21 Ru1 -173.6(8) . . . . ?
S1 C66 N21 Ru1 6.1(7) . . . . ?
N4 Ru1 N21 C68 90.7(10) . . . . ?
N3 Ru1 N21 C68 -146.4(10) . . . . ?
N1 Ru1 N21 C68 -91.5(10) . . . . ?
N6 Ru1 N21 C68 13.7(10) . . . . ?
S1 Ru1 N21 C68 -173.8(10) . . . . ?
N4 Ru1 N21 C66 -99.8(5) . . . . ?
N3 Ru1 N21 C66 23.1(12) . . . . ?
N1 Ru1 N21 C66 78.0(6) . . . . ?
N6 Ru1 N21 C66 -176.8(5) . . . . ?
S1 Ru1 N21 C66 -4.3(5) . . . . ?
O10 Cl3 O9 O11 -108(2) . . . . ?
O12 Cl3 O9 O11 108(2) . . . . ?
O10 Cl3 O11 O9 120.6(14) . . . . ?
O12 Cl3 O11 O9 -120.2(15) . . . . ?
